data_7049724
loop_
_publ_author_name
'Luo, Benlong'
'Xu, Li'

_publ_section_title
;
 POM-FLPs: [Mo]<sub>n</sub>-polyoxometalate bifunctional catalysis by
 [Mo]<sub>n</sub>-O<sub>m</sub> Lewis pairs frustrated by triangular
 Mo<sup>IV</sup>-Mo<sup>IV</sup> bonds.
;
_journal_issue 20
_journal_name_full 'Dalton transactions (Cambridge, England : 2003)'
_journal_page_first 6892
_journal_page_last 6898
_journal_paper_doi 10.1039/c9dt00983c
_journal_volume 48
_journal_year 2019
_chemical_formula_moiety 'C60 H62 Ge5 Mo32 N12 O96 Zn,2(C5H5N),3(C5H5N)'
_chemical_formula_sum 'C85 H87 Ge5 Mo32 N17 O96 Zn'
_chemical_formula_weight 6381.11
_space_group_crystal_system monoclinic
_space_group_IT_number 12
_space_group_name_Hall '-C 2y'
_space_group_name_H-M_alt 'C 1 2/m 1'
_symmetry_space_group_name_Hall '-C 2y'
_symmetry_space_group_name_H-M 'C 1 2/m 1'
_atom_sites_solution_hydrogens geom
_audit_creation_method SHELXL-2016/6
_audit_update_record
;
2019-04-11 deposited with the CCDC.    2019-04-11 downloaded from the CCDC.
;
_cell_angle_alpha 90
_cell_angle_beta 112.075(3)
_cell_angle_gamma 90
_cell_formula_units_Z 2
_cell_length_a 22.763(4)
_cell_length_b 13.703(2)
_cell_length_c 27.665(5)
_cell_measurement_reflns_used 9795
_cell_measurement_temperature 293(2)
_cell_measurement_theta_max 27.5
_cell_measurement_theta_min 3.1
_cell_volume 7997(2)
_computing_cell_refinement 'CrystalClear-SM Expert 2.1 b45 (Rigaku, 2015)'
_computing_data_collection 'CrystalClear-SM Expert 2.1 b45 (Rigaku, 2015)'
_computing_data_reduction 'CrystalClear-SM Expert 2.1 b45 (Rigaku, 2015)'
_computing_molecular_graphics 'Bruker SHELXTL'
_computing_publication_material 'diamond 3.0'
_computing_structure_refinement 'SHELXL-2016/6 (Sheldrick, 2016)'
_computing_structure_solution 'Bruker SHELXTL'
_diffrn_ambient_temperature 293(2)
_diffrn_detector_area_resol_mean 5.814
_diffrn_measured_fraction_theta_full 0.989
_diffrn_measured_fraction_theta_max 0.986
_diffrn_measurement_device_type 'Rigaku Pilatus 200K'
_diffrn_measurement_method CCD_Profile_fitting
_diffrn_radiation_type MoK\a
_diffrn_radiation_wavelength 0.71073
_diffrn_reflns_av_R_equivalents 0.0311
_diffrn_reflns_av_unetI/netI 0.0264
_diffrn_reflns_Laue_measured_fraction_full 0.989
_diffrn_reflns_Laue_measured_fraction_max 0.986
_diffrn_reflns_limit_h_max 29
_diffrn_reflns_limit_h_min -29
_diffrn_reflns_limit_k_max 16
_diffrn_reflns_limit_k_min -17
_diffrn_reflns_limit_l_max 35
_diffrn_reflns_limit_l_min -35
_diffrn_reflns_number 39566
_diffrn_reflns_point_group_measured_fraction_full 0.989
_diffrn_reflns_point_group_measured_fraction_max 0.986
_diffrn_reflns_theta_full 25.242
_diffrn_reflns_theta_max 27.505
_diffrn_reflns_theta_min 3.036
_diffrn_source 'Rotating Anode'
_exptl_absorpt_coefficient_mu 3.583
_exptl_absorpt_correction_T_max 1.000
_exptl_absorpt_correction_T_min 0.924
_exptl_absorpt_correction_type multi-scan
_exptl_absorpt_process_details 'Higashi, T. (1995). Program for Absorption Correction. Rigaku Corporation, Tokyo, Japan.'
_exptl_crystal_colour black
_exptl_crystal_density_diffrn 2.650
_exptl_crystal_description Prism
_exptl_crystal_F_000 6036
_exptl_crystal_size_max 0.18
_exptl_crystal_size_mid 0.18
_exptl_crystal_size_min 0.12
_refine_diff_density_max 2.007
_refine_diff_density_min -1.178
_refine_diff_density_rms 0.195
_refine_ls_extinction_method none
_refine_ls_goodness_of_fit_ref 1.290
_refine_ls_hydrogen_treatment constr
_refine_ls_matrix_type full
_refine_ls_number_parameters 532
_refine_ls_number_reflns 9454
_refine_ls_number_restraints 29
_refine_ls_restrained_S_all 1.290
_refine_ls_R_factor_all 0.0731
_refine_ls_R_factor_gt 0.0643
_refine_ls_shift/su_max 0.001
_refine_ls_shift/su_mean 0.000
_refine_ls_structure_factor_coef Fsqd
_refine_ls_weighting_details 'w=1/[\s^2^(Fo^2^)+(0.0001P)^2^+278.6125P] where P=(Fo^2^+2Fc^2^)/3'
_refine_ls_weighting_scheme calc
_refine_ls_wR_factor_gt 0.1198
_refine_ls_wR_factor_ref 0.1234
_reflns_Friedel_coverage 0.000
_reflns_Friedel_fraction_full 0.988
_reflns_Friedel_fraction_max 0.988
_reflns_number_gt 8410
_reflns_number_total 9454
_reflns_threshold_expression 'I > 2\s(I)'
_cod_data_source_file c9dt00983c2.cif
_cod_data_source_block 20170619-l16-a_sq_sq
_cod_depositor_comments
;
The following automatic conversions were performed:

'_exptl_absorpt_correction_type' value 'Multi-scan' changed to
'multi-scan' according to
/home/data/users/saulius/crontab/automatic-downloads/rss-feeds/RSC/lib/dictionaries/cif_core.dic
dictionary named 'cif_core.dic' version 2.4.2 from 2011-04-26.

Automatic conversion script
Id: cif_fix_values 4973 2017-02-22 13:04:09Z antanas 

 Adding full bibliography for 7049723--7049724.cif.
;
_cod_database_code 7049724
_shelx_shelxl_version_number 2016/6
_shelx_space_group_comment
;
The symmetry employed for this shelxl refinement is uniquely defined
by the following loop, which should always be used as a source of
symmetry information in preference to the above space-group names.
They are only intended as comments.
;

loop_
_space_group_symop_operation_xyz
'x, y, z'
'-x, y, -z'
'x+1/2, y+1/2, z'
'-x+1/2, y+1/2, -z'
'-x, -y, -z'
'x, -y, z'
'-x+1/2, -y+1/2, -z'
'x+1/2, -y+1/2, z'

loop_
_atom_site_label
_atom_site_type_symbol
_atom_site_fract_x
_atom_site_fract_y
_atom_site_fract_z
_atom_site_U_iso_or_equiv
_atom_site_adp_type
_atom_site_occupancy
_atom_site_site_symmetry_order
_atom_site_calc_flag
_atom_site_refinement_flags_posn
_atom_site_refinement_flags_adp
_atom_site_refinement_flags_occupancy
_atom_site_disorder_assembly
_atom_site_disorder_group
Mo1 Mo 0.34936(5) 0.500000 0.29328(4) 0.0316(3) Uani 1 2 d S T P A .
N1 N 0.4408(5) 0.500000 0.2810(4) 0.034(3) Uani 1 2 d S T P . .
O1 O 0.3868(3) 0.3934(7) 0.3397(2) 0.050(2) Uani 1 1 d . . . . .
Ge1 Ge 0.11096(6) 0.500000 0.26110(5) 0.0316(3) Uani 1 2 d S T P . .
Mo2 Mo 0.30975(4) 0.40996(9) 0.35354(3) 0.0424(3) Uani 1 1 d . . . . .
Ge2 Ge 0.26574(4) 0.29992(8) 0.23535(4) 0.0321(2) Uani 0.75 1 d . . P A 1
O10 O 0.3039(6) 0.1970(8) 0.2259(6) 0.057(4) Uani 0.75 1 d . . P A 1
Zn1 Zn 0.26574(4) 0.29992(8) 0.23535(4) 0.0321(2) Uani 0.25 1 d . . P A 2
O10A O 0.299(2) 0.157(4) 0.2484(19) 0.087(14) Uani 0.25 1 d . . P A 2
O2 O 0.3435(5) 0.500000 0.4111(4) 0.060(4) Uani 1 2 d S T P . .
Mo3 Mo 0.26626(4) 0.500000 0.16484(4) 0.0219(2) Uani 1 2 d S T P A .
N3 N 0.3567(4) 0.500000 0.1511(4) 0.023(2) Uani 1 2 d S T P . .
O3 O 0.2614(4) 0.500000 0.2949(3) 0.031(2) Uani 1 2 d S T P . .
Mo4 Mo 0.16348(3) 0.41028(6) 0.12706(3) 0.02207(15) Uani 1 1 d . . . . .
O4 O 0.3106(3) 0.4046(5) 0.2288(2) 0.0278(13) Uani 1 1 d . . . . .
Mo5 Mo 0.10157(3) 0.27661(6) 0.19199(3) 0.02691(17) Uani 1 1 d . . . . .
O5 O 0.2432(3) 0.3930(5) 0.1169(2) 0.0271(13) Uani 1 1 d . . . . .
N5 N 0.4598(15) 0.500000 0.5819(13) 0.153(8) Uani 1 2 d S TU P . .
Mo6 Mo 0.00795(5) 0.500000 0.12424(4) 0.0249(2) Uani 1 2 d S T P . .
O6 O 0.1250(4) 0.500000 0.0707(3) 0.0248(18) Uani 1 2 d S T P . .
Mo7 Mo -0.03843(3) 0.37748(6) 0.20694(3) 0.02909(18) Uani 1 1 d . . . . .
O7 O 0.1930(4) 0.500000 0.1891(3) 0.0213(17) Uani 1 2 d S T P . .
C17 C 0.4275(13) 0.420(2) 0.5814(9) 0.139(6) Uani 1 1 d . U . . .
H17 H 0.447539 0.360656 0.581223 0.167 Uiso 1 1 calc R U . . .
O17 O 0.0225(4) 0.2989(8) 0.3807(3) 0.064(3) Uani 1 1 d . . . . .
O13 O 0.1080(3) 0.2942(7) 0.3290(3) 0.048(2) Uani 1 1 d . . . . .
C18 C 0.3709(14) 0.416(2) 0.5811(10) 0.158(8) Uani 1 1 d . U . . .
H18 H 0.351760 0.355596 0.580236 0.190 Uiso 1 1 calc R U . . .
O18 O 0.0249(4) 0.500000 0.3669(4) 0.049(3) Uani 1 2 d S T P . .
O14 O 0.1380(3) 0.4038(8) 0.4103(3) 0.065(3) Uani 1 1 d . . . . .
O12 O 0.2154(4) 0.1819(8) 0.3593(4) 0.074(3) Uani 1 1 d . . . . .
O11 O 0.2239(3) 0.3949(7) 0.3636(2) 0.048(2) Uani 1 1 d . . . . .
O8 O 0.2641(3) 0.2993(6) 0.3002(3) 0.0437(19) Uani 1 1 d . . . . .
Mo8 Mo 0.18355(4) 0.27689(8) 0.31900(4) 0.0434(3) Uani 1 1 d . . . . .
O9 O 0.1883(3) 0.2991(5) 0.1833(2) 0.0296(14) Uani 1 1 d . . . . .
Mo9 Mo 0.18751(6) 0.500000 0.40176(5) 0.0537(5) Uani 1 2 d S T P . .
Mo10 Mo 0.05285(4) 0.37725(9) 0.34916(3) 0.0461(3) Uani 1 1 d . . . . .
O19 O -0.0083(3) 0.3773(6) 0.2804(3) 0.0387(16) Uani 1 1 d . . . . .
C19 C 0.3386(16) 0.500000 0.5821(9) 0.124(7) Uani 1 2 d S TU P . .
H19 H 0.298347 0.499999 0.583268 0.149 Uiso 1 2 calc R U P . .
O26 O -0.0825(4) 0.500000 0.2010(3) 0.030(2) Uani 1 2 d S T P . .
O25 O 0.0336(4) 0.500000 0.2135(3) 0.0260(19) Uani 1 2 d S T P . .
O24 O -0.0422(3) 0.5972(5) 0.1321(2) 0.0289(13) Uani 1 1 d . . . . .
O23 O -0.0084(4) 0.500000 0.0597(3) 0.037(2) Uani 1 2 d S T P . .
O22 O 0.0822(2) 0.3944(4) 0.1443(2) 0.0230(12) Uani 1 1 d . . . . .
N4 N 0.1262(4) 0.2973(6) 0.0646(3) 0.0362(18) Uani 1 1 d . . . . .
N2 N 0.3499(4) 0.2912(10) 0.4133(3) 0.067(4) Uani 1 1 d . . . . .
O20 O -0.1004(3) 0.2990(5) 0.1905(3) 0.0420(17) Uani 1 1 d . . . . .
O21 O 0.0289(3) 0.2948(5) 0.2065(3) 0.0341(15) Uani 1 1 d . . . . .
C1 C 0.4697(4) 0.4178(8) 0.2797(4) 0.043(3) Uani 1 1 d . . . . .
H1 H 0.449316 0.359301 0.280392 0.051 Uiso 1 1 calc R U . . .
O29 O 0.1456(3) 0.3899(5) 0.2549(2) 0.0330(15) Uani 1 1 d . . . . .
O28 O 0.1465(3) 0.2080(5) 0.2554(3) 0.0413(18) Uani 1 1 d . . . . .
O27 O 0.0799(3) 0.1811(6) 0.1510(3) 0.0479(19) Uani 1 1 d . . . . .
C10 C 0.4714(6) 0.500000 0.1398(5) 0.037(3) Uani 1 2 d S T P . .
H10 H 0.510291 0.499998 0.136106 0.044 Uiso 1 2 calc R U P . .
C6 C 0.5294(5) 0.4149(10) 0.2773(5) 0.053(3) Uani 1 1 d . . . . .
H6 H 0.548911 0.355611 0.276560 0.064 Uiso 1 1 calc R U . . .
C9 C 0.4428(4) 0.4138(8) 0.1426(4) 0.041(2) Uani 1 1 d . . . . .
H9 H 0.461904 0.354545 0.140957 0.049 Uiso 1 1 calc R U . . .
C8 C 0.3849(4) 0.4163(7) 0.1478(4) 0.037(2) Uani 1 1 d . . . . .
H8 H 0.364813 0.357779 0.149070 0.045 Uiso 1 1 calc R U . . .
C7 C 0.5584(6) 0.500000 0.2761(6) 0.052(5) Uani 1 2 d S T P . .
H7 H 0.598467 0.499999 0.274416 0.063 Uiso 1 2 calc R U P . .
C11 C 0.0854(6) 0.3178(10) 0.0177(5) 0.063(4) Uani 1 1 d . . . . .
H11 H 0.069507 0.380890 0.010416 0.075 Uiso 1 1 calc R U . . .
C4 C 0.3922(6) 0.2284(13) 0.4104(5) 0.078(5) Uani 1 1 d . . . . .
H4 H 0.407168 0.234153 0.383562 0.093 Uiso 1 1 calc R U . . .
C2 C 0.3287(7) 0.2801(16) 0.4526(5) 0.094(7) Uani 1 1 d . . . . .
H2 H 0.298520 0.323639 0.454948 0.113 Uiso 1 1 calc R U . . .
C3 C 0.3494(8) 0.2083(18) 0.4887(6) 0.114(8) Uani 1 1 d . . . . .
H3 H 0.333623 0.203430 0.515102 0.137 Uiso 1 1 calc R U . . .
C5 C 0.4144(9) 0.1558(15) 0.4457(7) 0.110(7) Uani 1 1 d . . . . .
H5 H 0.444596 0.112763 0.442915 0.132 Uiso 1 1 calc R U . . .
C12 C 0.1478(9) 0.2078(11) 0.0735(5) 0.092(6) Uani 1 1 d . . . . .
H12 H 0.175961 0.191849 0.106819 0.110 Uiso 1 1 calc R U . . .
C13 C 0.3925(9) 0.1446(16) 0.4864(6) 0.106(7) Uani 1 1 d . . . . .
H13 H 0.407392 0.094787 0.510830 0.128 Uiso 1 1 calc R U . . .
C14 C 0.0653(10) 0.2473(15) -0.0218(6) 0.107(7) Uani 1 1 d . . . . .
H14 H 0.036835 0.263792 -0.054961 0.129 Uiso 1 1 calc R U . . .
C15 C 0.0868(14) 0.1585(15) -0.0116(8) 0.147(11) Uani 1 1 d . . . . .
H15 H 0.071898 0.110390 -0.037081 0.177 Uiso 1 1 calc R U . . .
O15 O 0.2491(5) 0.500000 0.4599(4) 0.087(6) Uani 1 2 d S T P . .
C16 C 0.1305(11) 0.1360(18) 0.0356(9) 0.128(8) Uani 1 1 d . U . . .
H16 H 0.148448 0.074086 0.042552 0.154 Uiso 1 1 calc R U . . .
O16 O 0.1037(4) 0.500000 0.3222(3) 0.036(2) Uani 1 2 d S T P . .

loop_
_atom_site_aniso_label
_atom_site_aniso_U_11
_atom_site_aniso_U_22
_atom_site_aniso_U_33
_atom_site_aniso_U_23
_atom_site_aniso_U_13
_atom_site_aniso_U_12
Mo1 0.0138(4) 0.0620(8) 0.0190(5) 0.000 0.0062(4) 0.000
N1 0.014(5) 0.056(8) 0.030(6) 0.000 0.007(4) 0.000
O1 0.018(3) 0.104(7) 0.028(3) 0.015(4) 0.008(3) 0.012(4)
Ge1 0.0209(6) 0.0565(10) 0.0182(6) 0.000 0.0080(5) 0.000
Mo2 0.0183(3) 0.0890(8) 0.0200(4) 0.0150(4) 0.0072(3) 0.0077(4)
Ge2 0.0239(5) 0.0391(6) 0.0393(5) 0.0109(5) 0.0189(4) 0.0074(4)
O10 0.059(7) 0.036(6) 0.102(10) 0.035(6) 0.060(7) 0.030(5)
Zn1 0.0239(5) 0.0391(6) 0.0393(5) 0.0109(5) 0.0189(4) 0.0074(4)
O10A 0.08(3) 0.10(4) 0.09(3) 0.02(3) 0.04(3) 0.02(3)
O2 0.025(5) 0.136(12) 0.017(5) 0.000 0.005(4) 0.000
Mo3 0.0166(4) 0.0322(6) 0.0202(5) 0.000 0.0107(4) 0.000
N3 0.020(5) 0.026(5) 0.026(5) 0.000 0.012(4) 0.000
O3 0.019(4) 0.061(7) 0.014(4) 0.000 0.008(3) 0.000
Mo4 0.0187(3) 0.0298(4) 0.0198(3) -0.0019(3) 0.0096(3) -0.0012(3)
O4 0.020(3) 0.038(4) 0.028(3) 0.006(3) 0.012(2) 0.002(3)
Mo5 0.0224(3) 0.0247(4) 0.0392(4) 0.0042(3) 0.0179(3) 0.0007(3)
O5 0.028(3) 0.030(3) 0.029(3) -0.003(3) 0.017(3) 0.001(3)
N5 0.151(10) 0.155(11) 0.149(13) 0.000 0.054(9) 0.000
Mo6 0.0175(4) 0.0363(6) 0.0194(5) 0.000 0.0054(4) 0.000
O6 0.024(4) 0.033(5) 0.015(4) 0.000 0.005(3) 0.000
Mo7 0.0207(3) 0.0341(4) 0.0364(4) 0.0030(4) 0.0152(3) -0.0013(3)
O7 0.019(4) 0.029(5) 0.019(4) 0.000 0.011(3) 0.000
C17 0.160(8) 0.135(9) 0.123(11) 0.008(9) 0.053(8) 0.015(7)
O17 0.045(4) 0.105(8) 0.057(5) 0.042(5) 0.036(4) 0.017(5)
O13 0.031(3) 0.080(6) 0.043(4) 0.021(4) 0.024(3) 0.006(4)
C18 0.166(9) 0.164(12) 0.147(12) 0.006(9) 0.062(9) -0.008(7)
O18 0.028(5) 0.100(10) 0.028(5) 0.000 0.021(4) 0.000
O14 0.034(4) 0.142(9) 0.025(3) 0.025(5) 0.018(3) 0.013(5)
O12 0.047(5) 0.098(8) 0.081(6) 0.058(6) 0.028(5) 0.023(5)
O11 0.021(3) 0.100(7) 0.026(3) 0.026(4) 0.011(3) 0.011(4)
O8 0.026(3) 0.059(5) 0.049(4) 0.033(4) 0.017(3) 0.015(3)
Mo8 0.0265(4) 0.0658(7) 0.0457(5) 0.0318(5) 0.0224(4) 0.0152(4)
O9 0.026(3) 0.038(4) 0.031(3) 0.006(3) 0.018(3) 0.007(3)
Mo9 0.0264(6) 0.1200(15) 0.0167(5) 0.000 0.0103(5) 0.000
Mo10 0.0285(4) 0.0839(8) 0.0337(4) 0.0206(5) 0.0206(4) 0.0074(5)
O19 0.028(3) 0.054(5) 0.040(4) 0.008(3) 0.019(3) 0.000(3)
C19 0.128(15) 0.193(19) 0.049(13) 0.000 0.031(14) 0.000
O26 0.013(4) 0.047(6) 0.032(5) 0.000 0.010(3) 0.000
O25 0.018(4) 0.041(5) 0.020(4) 0.000 0.007(3) 0.000
O24 0.022(3) 0.033(4) 0.031(3) 0.005(3) 0.010(2) 0.008(3)
O23 0.027(5) 0.060(7) 0.020(4) 0.000 0.003(4) 0.000
O22 0.018(3) 0.024(3) 0.027(3) 0.000(2) 0.009(2) 0.002(2)
N4 0.044(5) 0.026(4) 0.042(5) -0.005(4) 0.020(4) -0.002(4)
N2 0.026(4) 0.137(11) 0.035(5) 0.041(6) 0.009(4) 0.019(6)
O20 0.032(3) 0.035(4) 0.069(5) -0.007(4) 0.029(3) -0.015(3)
O21 0.022(3) 0.035(4) 0.050(4) 0.013(3) 0.019(3) 0.007(3)
C1 0.028(5) 0.047(7) 0.059(7) -0.013(5) 0.023(5) -0.011(5)
O29 0.020(3) 0.059(5) 0.024(3) 0.010(3) 0.013(2) 0.012(3)
O28 0.033(3) 0.037(4) 0.065(5) 0.027(4) 0.032(3) 0.010(3)
O27 0.044(4) 0.039(4) 0.067(5) -0.009(4) 0.028(4) -0.003(3)
C10 0.025(6) 0.056(10) 0.038(7) 0.000 0.021(6) 0.000
C6 0.037(6) 0.064(8) 0.064(7) -0.017(7) 0.025(5) 0.004(6)
C9 0.032(5) 0.043(6) 0.055(6) 0.010(5) 0.024(5) 0.020(5)
C8 0.034(5) 0.028(5) 0.060(6) 0.004(5) 0.029(5) 0.000(4)
C7 0.014(6) 0.092(14) 0.053(9) 0.000 0.017(6) 0.000
C11 0.075(9) 0.046(7) 0.049(7) -0.020(6) 0.004(6) -0.004(7)
C4 0.060(8) 0.113(14) 0.063(8) 0.035(9) 0.026(7) 0.034(9)
C2 0.061(8) 0.177(19) 0.052(8) 0.051(11) 0.030(7) 0.044(11)
C3 0.080(11) 0.21(2) 0.051(8) 0.083(12) 0.029(8) 0.049(14)
C5 0.105(14) 0.123(17) 0.100(13) 0.064(13) 0.038(11) 0.053(13)
C12 0.158(16) 0.053(9) 0.047(7) -0.021(7) 0.018(9) 0.037(10)
C13 0.115(14) 0.138(18) 0.058(9) 0.074(11) 0.022(9) 0.031(13)
C14 0.146(17) 0.093(15) 0.051(9) -0.026(10) 0.001(10) -0.007(13)
C15 0.27(3) 0.062(12) 0.070(12) -0.036(10) 0.018(16) 0.012(16)
O15 0.038(6) 0.200(18) 0.024(5) 0.000 0.011(5) 0.000
C16 0.152(11) 0.103(10) 0.115(10) -0.017(8) 0.035(8) 0.017(8)
O16 0.022(4) 0.071(7) 0.016(4) 0.000 0.009(3) 0.000

loop_
_atom_type_symbol
_atom_type_description
_atom_type_scat_dispersion_real
_atom_type_scat_dispersion_imag
_atom_type_scat_source
C C 0.0033 0.0016 'International Tables Vol C Tables 4.2.6.8 and 6.1.1.4'
N N 0.0061 0.0033 'International Tables Vol C Tables 4.2.6.8 and 6.1.1.4'
O O 0.0106 0.0060 'International Tables Vol C Tables 4.2.6.8 and 6.1.1.4'
Ge Ge 0.1547 1.8001 'International Tables Vol C Tables 4.2.6.8 and 6.1.1.4'
Mo Mo -1.6832 0.6857 'International Tables Vol C Tables 4.2.6.8 and 6.1.1.4'
H H 0.0000 0.0000 'International Tables Vol C Tables 4.2.6.8 and 6.1.1.4'
Zn Zn 0.2839 1.4301 'International Tables Vol C Tables 4.2.6.8 and 6.1.1.4'

loop_
_geom_angle_atom_site_label_1
_geom_angle_atom_site_label_2
_geom_angle_atom_site_label_3
_geom_angle
_geom_angle_site_symmetry_1
_geom_angle_site_symmetry_3
O1 Mo1 O1 99.1(5) . 6_565
O1 Mo1 O3 100.3(2) . .
O1 Mo1 O3 100.3(2) 6_565 .
O1 Mo1 O4 91.9(3) . .
O1 Mo1 O4 166.5(3) 6_565 .
O3 Mo1 O4 85.2(2) . .
O1 Mo1 O4 166.5(3) . 6_565
O1 Mo1 O4 91.9(3) 6_565 6_565
O3 Mo1 O4 85.2(2) . 6_565
O4 Mo1 O4 76.2(3) . 6_565
O1 Mo1 N1 84.1(3) . .
O1 Mo1 N1 84.1(3) 6_565 .
O3 Mo1 N1 173.1(4) . .
O4 Mo1 N1 89.4(3) . .
O4 Mo1 N1 89.4(3) 6_565 .
O1 Mo1 Mo2 50.10(18) . .
O1 Mo1 Mo2 96.3(2) 6_565 .
O3 Mo1 Mo2 51.40(17) . .
O4 Mo1 Mo2 96.71(16) . .
O4 Mo1 Mo2 136.57(15) 6_565 .
N1 Mo1 Mo2 133.8(2) . .
O1 Mo1 Mo2 96.3(2) . 6_565
O1 Mo1 Mo2 50.10(18) 6_565 6_565
O3 Mo1 Mo2 51.40(17) . 6_565
O4 Mo1 Mo2 136.57(15) . 6_565
O4 Mo1 Mo2 96.72(16) 6_565 6_565
N1 Mo1 Mo2 133.8(2) . 6_565
Mo2 Mo1 Mo2 59.18(6) . 6_565
C1 N1 C1 118.4(11) 6_565 .
C1 N1 Mo1 120.7(6) 6_565 .
C1 N1 Mo1 120.7(6) . .
Mo1 O1 Mo2 80.6(3) . .
O29 Ge1 O29 120.2(4) 6_565 .
O29 Ge1 O25 106.8(2) 6_565 .
O29 Ge1 O25 106.8(2) . .
O29 Ge1 O16 107.7(2) 6_565 .
O29 Ge1 O16 107.7(2) . .
O25 Ge1 O16 106.9(4) . .
O2 Mo2 O1 97.4(4) . .
O2 Mo2 O3 101.6(2) . .
O1 Mo2 O3 100.0(3) . .
O2 Mo2 O11 93.2(4) . .
O1 Mo2 O11 167.1(4) . .
O3 Mo2 O11 85.0(3) . .
O2 Mo2 O8 168.5(3) . .
O1 Mo2 O8 91.2(3) . .
O3 Mo2 O8 84.2(2) . .
O11 Mo2 O8 77.4(3) . .
O2 Mo2 N2 86.0(4) . .
O1 Mo2 N2 85.0(3) . .
O3 Mo2 N2 170.2(3) . .
O11 Mo2 N2 88.4(3) . .
O8 Mo2 N2 87.2(4) . .
O2 Mo2 Mo2 50.27(18) . 6_565
O1 Mo2 Mo2 96.7(3) . 6_565
O3 Mo2 Mo2 52.05(14) . 6_565
O11 Mo2 Mo2 95.7(3) . 6_565
O8 Mo2 Mo2 136.28(18) . 6_565
N2 Mo2 Mo2 136.2(3) . 6_565
O2 Mo2 Mo1 95.9(2) . .
O1 Mo2 Mo1 49.3(2) . .
O3 Mo2 Mo1 51.9(2) . .
O11 Mo2 Mo1 136.84(19) . .
O8 Mo2 Mo1 95.46(18) . .
N2 Mo2 Mo1 134.2(2) . .
Mo2 Mo2 Mo1 60.41(3) 6_565 .
O10 Ge2 O8 110.2(5) . .
O10 Ge2 O4 107.3(4) . .
O8 Ge2 O4 109.0(3) . .
O10 Ge2 O9 105.6(5) . .
O8 Ge2 O9 114.4(3) . .
O4 Ge2 O9 110.0(3) . .
O8 Zn1 O4 109.0(3) . .
O8 Zn1 O9 114.4(3) . .
O4 Zn1 O9 110.0(3) . .
O8 Zn1 O10A 88.1(13) . .
O4 Zn1 O10A 125.3(13) . .
O9 Zn1 O10A 108.5(14) . .
Mo2 O2 Mo2 79.5(4) 6_565 .
O5 Mo3 O5 100.1(4) . 6_565
O5 Mo3 O7 100.6(2) . .
O5 Mo3 O7 100.6(2) 6_565 .
O5 Mo3 O4 165.7(3) . 6_565
O5 Mo3 O4 91.5(3) 6_565 6_565
O7 Mo3 O4 85.2(2) . 6_565
O5 Mo3 O4 91.5(3) . .
O5 Mo3 O4 165.7(3) 6_565 .
O7 Mo3 O4 85.2(2) . .
O4 Mo3 O4 75.9(3) 6_565 .
O5 Mo3 N3 85.0(2) . .
O5 Mo3 N3 85.0(2) 6_565 .
O7 Mo3 N3 171.1(3) . .
O4 Mo3 N3 87.8(2) 6_565 .
O4 Mo3 N3 87.8(2) . .
O5 Mo3 Mo4 96.75(18) . 6_565
O5 Mo3 Mo4 50.42(17) 6_565 6_565
O7 Mo3 Mo4 51.56(17) . 6_565
O4 Mo3 Mo4 97.05(16) 6_565 6_565
O4 Mo3 Mo4 136.75(15) . 6_565
N3 Mo3 Mo4 135.08(18) . 6_565
O5 Mo3 Mo4 50.42(17) . .
O5 Mo3 Mo4 96.75(18) 6_565 .
O7 Mo3 Mo4 51.56(17) . .
O4 Mo3 Mo4 136.76(15) 6_565 .
O4 Mo3 Mo4 97.06(16) . .
N3 Mo3 Mo4 135.08(18) . .
Mo4 Mo3 Mo4 58.97(4) 6_565 .
C8 N3 C8 118.7(10) 6_565 .
C8 N3 Mo3 120.6(5) 6_565 .
C8 N3 Mo3 120.6(5) . .
Mo2 O3 Mo2 75.9(3) . 6_565
Mo2 O3 Mo1 76.7(3) . .
Mo2 O3 Mo1 76.7(3) 6_565 .
O6 Mo4 O5 97.3(3) . .
O6 Mo4 O7 101.9(2) . .
O5 Mo4 O7 99.6(3) . .
O6 Mo4 O22 94.5(3) . .
O5 Mo4 O22 166.2(2) . .
O7 Mo4 O22 84.7(3) . .
O6 Mo4 O9 168.9(3) . .
O5 Mo4 O9 90.7(2) . .
O7 Mo4 O9 84.3(2) . .
O22 Mo4 O9 76.7(2) . .
O6 Mo4 N4 83.8(3) . .
O5 Mo4 N4 84.7(3) . .
O7 Mo4 N4 172.3(3) . .
O22 Mo4 N4 89.6(3) . .
O9 Mo4 N4 89.3(3) . .
O6 Mo4 Mo4 50.15(15) . 6_565
O5 Mo4 Mo4 96.99(19) . 6_565
O7 Mo4 Mo4 52.32(13) . 6_565
O22 Mo4 Mo4 95.97(16) . 6_565
O9 Mo4 Mo4 136.58(18) . 6_565
N4 Mo4 Mo4 133.8(2) . 6_565
O6 Mo4 Mo3 95.4(2) . .
O5 Mo4 Mo3 49.06(18) . .
O7 Mo4 Mo3 51.8(2) . .
O22 Mo4 Mo3 136.57(16) . .
O9 Mo4 Mo3 95.63(17) . .
N4 Mo4 Mo3 133.5(2) . .
Mo4 Mo4 Mo3 60.52(2) 6_565 .
Zn1 O4 Mo1 118.5(3) . .
Ge2 O4 Mo1 118.5(3) . .
Zn1 O4 Mo3 117.5(3) . .
Ge2 O4 Mo3 117.5(3) . .
Mo1 O4 Mo3 103.8(3) . .
O27 Mo5 O21 101.0(3) . .
O27 Mo5 O28 99.0(4) . .
O21 Mo5 O28 94.7(3) . .
O27 Mo5 O22 104.2(3) . .
O21 Mo5 O22 92.3(2) . .
O28 Mo5 O22 154.1(3) . .
O27 Mo5 O9 95.0(3) . .
O21 Mo5 O9 163.0(3) . .
O28 Mo5 O9 88.6(2) . .
O22 Mo5 O9 78.0(2) . .
O27 Mo5 O29 170.1(3) . .
O21 Mo5 O29 85.2(3) . .
O28 Mo5 O29 72.7(3) . .
O22 Mo5 O29 83.1(2) . .
O9 Mo5 O29 79.8(2) . .
Mo3 O5 Mo4 80.5(2) . .
C17 N5 C17 113(4) 6_565 .
O23 Mo6 O24 103.2(3) . .
O23 Mo6 O24 103.2(3) . 6_565
O24 Mo6 O24 94.0(4) . 6_565
O23 Mo6 O22 96.6(3) . 6_565
O24 Mo6 O22 86.8(2) . 6_565
O24 Mo6 O22 159.4(2) 6_565 6_565
O23 Mo6 O22 96.6(3) . .
O24 Mo6 O22 159.4(2) . .
O24 Mo6 O22 86.8(2) 6_565 .
O22 Mo6 O22 85.4(3) 6_565 .
O23 Mo6 O25 178.3(4) . .
O24 Mo6 O25 77.9(2) . .
O24 Mo6 O25 77.9(2) 6_565 .
O22 Mo6 O25 82.2(2) 6_565 .
O22 Mo6 O25 82.2(2) . .
Mo4 O6 Mo4 79.7(3) . 6_565
O20 Mo7 O19 102.6(3) . .
O20 Mo7 O21 102.2(3) . .
O19 Mo7 O21 92.2(3) . .
O20 Mo7 O26 100.1(3) . .
O19 Mo7 O26 93.4(3) . .
O21 Mo7 O26 155.2(3) . .
O20 Mo7 O24 96.9(3) . 6_565
O19 Mo7 O24 160.1(3) . 6_565
O21 Mo7 O24 79.9(3) . 6_565
O26 Mo7 O24 86.8(3) . 6_565
O20 Mo7 O25 168.2(3) . .
O19 Mo7 O25 87.5(3) . .
O21 Mo7 O25 83.3(2) . .
O26 Mo7 O25 72.8(2) . .
O24 Mo7 O25 73.6(3) 6_565 .
Mo4 O7 Mo4 75.4(3) 6_565 .
Mo4 O7 Mo3 76.6(2) 6_565 .
Mo4 O7 Mo3 76.6(2) . .
C18 C17 N5 126(3) . .
Mo8 O13 Mo10 149.3(5) . .
C17 C18 C19 120(3) . .
Mo10 O18 Mo10 121.7(4) . 6_565
Mo9 O14 Mo10 117.3(4) . .
Mo8 O11 Mo2 103.3(3) . .
Mo8 O11 Mo9 131.9(3) . .
Mo2 O11 Mo9 123.9(4) . .
Zn1 O8 Mo2 120.3(4) . .
Ge2 O8 Mo2 120.3(4) . .
Zn1 O8 Mo8 126.1(4) . .
Ge2 O8 Mo8 126.1(4) . .
Mo2 O8 Mo8 100.3(3) . .
O12 Mo8 O13 101.0(4) . .
O12 Mo8 O28 99.2(4) . .
O13 Mo8 O28 95.1(3) . .
O12 Mo8 O11 103.2(4) . .
O13 Mo8 O11 92.3(3) . .
O28 Mo8 O11 154.6(3) . .
O12 Mo8 O8 94.5(3) . .
O13 Mo8 O8 163.4(3) . .
O28 Mo8 O8 88.2(3) . .
O11 Mo8 O8 78.3(3) . .
O12 Mo8 O29 170.2(4) . .
O13 Mo8 O29 85.8(3) . .
O28 Mo8 O29 73.0(3) . .
O11 Mo8 O29 83.3(3) . .
O8 Mo8 O29 79.5(2) . .
Zn1 O9 Mo4 119.8(3) . .
Ge2 O9 Mo4 119.8(3) . .
Zn1 O9 Mo5 125.9(3) . .
Ge2 O9 Mo5 125.9(3) . .
Mo4 O9 Mo5 100.9(2) . .
O15 Mo9 O14 102.2(3) . .
O15 Mo9 O14 102.2(3) . 6_565
O14 Mo9 O14 93.7(6) . 6_565
O15 Mo9 O11 97.6(3) . 6_565
O14 Mo9 O11 159.5(3) . 6_565
O14 Mo9 O11 87.1(4) 6_565 6_565
O15 Mo9 O11 97.6(3) . .
O14 Mo9 O11 87.1(4) . .
O14 Mo9 O11 159.5(3) 6_565 .
O11 Mo9 O11 85.2(4) 6_565 .
O15 Mo9 O16 179.7(4) . .
O14 Mo9 O16 78.0(3) . .
O14 Mo9 O16 78.0(3) 6_565 .
O11 Mo9 O16 82.2(2) 6_565 .
O11 Mo9 O16 82.2(2) . .
O17 Mo10 O19 103.4(4) . .
O17 Mo10 O13 102.3(4) . .
O19 Mo10 O13 91.3(3) . .
O17 Mo10 O18 100.6(4) . .
O19 Mo10 O18 93.9(4) . .
O13 Mo10 O18 154.6(3) . .
O17 Mo10 O14 97.4(4) . .
O19 Mo10 O14 158.8(3) . .
O13 Mo10 O14 80.2(3) . .
O18 Mo10 O14 86.3(4) . .
O17 Mo10 O16 168.3(4) . .
O19 Mo10 O16 86.8(3) . .
O13 Mo10 O16 83.0(3) . .
O18 Mo10 O16 72.6(3) . .
O14 Mo10 O16 73.1(3) . .
Mo7 O19 Mo10 156.6(3) . .
C18 C19 C18 114(4) 6_565 .
Mo7 O26 Mo7 120.8(4) 6_565 .
Ge1 O25 Mo7 122.7(2) . 6_565
Ge1 O25 Mo7 122.7(2) . .
Mo7 O25 Mo7 93.4(3) 6_565 .
Ge1 O25 Mo6 125.4(4) . .
Mo7 O25 Mo6 91.7(2) 6_565 .
Mo7 O25 Mo6 91.7(2) . .
Mo6 O24 Mo7 116.8(3) . 6_565
Mo5 O22 Mo4 103.7(2) . .
Mo5 O22 Mo6 131.9(3) . .
Mo4 O22 Mo6 123.5(3) . .
C12 N4 C11 117.5(11) . .
C12 N4 Mo4 119.8(8) . .
C11 N4 Mo4 122.6(8) . .
C4 N2 C2 117.7(13) . .
C4 N2 Mo2 122.2(8) . .
C2 N2 Mo2 120.1(10) . .
Mo5 O21 Mo7 149.6(4) . .
N1 C1 C6 122.5(11) . .
Ge1 O29 Mo8 124.7(3) . .
Ge1 O29 Mo5 125.7(3) . .
Mo8 O29 Mo5 93.5(3) . .
Mo8 O28 Mo5 120.4(4) . .
C9 C10 C9 119.9(12) . 6_565
C7 C6 C1 118.4(12) . .
C10 C9 C8 118.6(10) . .
N3 C8 C9 122.1(9) . .
C6 C7 C6 119.9(13) 6_565 .
N4 C11 C14 121.8(14) . .
N2 C4 C5 121.5(14) . .
C3 C2 N2 122.9(16) . .
C13 C3 C2 120.0(14) . .
C4 C5 C13 120.7(17) . .
N4 C12 C16 123.0(16) . .
C3 C13 C5 117.2(14) . .
C15 C14 C11 119.3(17) . .
C14 C15 C16 120.2(18) . .
C15 C16 C12 118(2) . .
Ge1 O16 Mo9 125.0(4) . .
Ge1 O16 Mo10 123.2(3) . .
Mo9 O16 Mo10 91.5(2) . .
Ge1 O16 Mo10 123.2(3) . 6_565
Mo9 O16 Mo10 91.5(2) . 6_565
Mo10 O16 Mo10 93.0(3) . 6_565

loop_
_geom_bond_atom_site_label_1
_geom_bond_atom_site_label_2
_geom_bond_distance
_geom_bond_site_symmetry_2
Mo1 O1 1.921(8) .
Mo1 O1 1.921(8) 6_565
Mo1 O3 2.019(8) .
Mo1 O4 2.119(6) .
Mo1 O4 2.119(6) 6_565
Mo1 N1 2.232(10) .
Mo1 Mo2 2.4988(12) .
Mo1 Mo2 2.4989(12) 6_565
N1 C1 1.311(12) 6_565
N1 C1 1.311(12) .
O1 Mo2 1.943(6) .
Ge1 O29 1.741(7) 6_565
Ge1 O29 1.741(7) .
Ge1 O25 1.759(8) .
Ge1 O16 1.759(8) .
Mo2 O2 1.931(7) .
Mo2 O3 2.006(6) .
Mo2 O11 2.085(6) .
Mo2 O8 2.098(8) .
Mo2 N2 2.254(10) .
Mo2 Mo2 2.468(2) 6_565
Ge2 O10 1.727(10) .
Ge2 O8 1.809(7) .
Ge2 O4 1.809(6) .
Ge2 O9 1.810(6) .
Zn1 O8 1.809(7) .
Zn1 O4 1.809(6) .
Zn1 O9 1.810(6) .
Zn1 O10A 2.08(5) .
Mo3 O5 1.913(6) .
Mo3 O5 1.913(6) 6_565
Mo3 O7 2.019(7) .
Mo3 O4 2.125(6) 6_565
Mo3 O4 2.125(6) .
Mo3 N3 2.231(9) .
Mo3 Mo4 2.4978(11) 6_565
Mo3 Mo4 2.4978(11) .
N3 C8 1.333(11) 6_565
N3 C8 1.333(11) .
Mo4 O6 1.918(6) .
Mo4 O5 1.952(5) .
Mo4 O7 2.011(6) .
Mo4 O22 2.090(5) .
Mo4 O9 2.097(6) .
Mo4 N4 2.236(8) .
Mo4 Mo4 2.4587(16) 6_565
Mo5 O27 1.680(8) .
Mo5 O21 1.858(6) .
Mo5 O28 1.912(7) .
Mo5 O22 2.025(6) .
Mo5 O9 2.100(6) .
Mo5 O29 2.266(7) .
N5 C17 1.32(3) 6_565
N5 C17 1.32(3) .
Mo6 O23 1.682(9) .
Mo6 O24 1.820(6) .
Mo6 O24 1.820(6) 6_565
Mo6 O22 2.133(6) 6_565
Mo6 O22 2.133(5) .
Mo6 O25 2.313(8) .
Mo7 O20 1.694(6) .
Mo7 O19 1.885(7) .
Mo7 O21 1.911(6) .
Mo7 O26 1.930(4) .
Mo7 O24 2.068(6) 6_565
Mo7 O25 2.306(5) .
C17 C18 1.29(3) .
O17 Mo10 1.688(8) .
O13 Mo8 1.858(6) .
O13 Mo10 1.925(8) .
C18 C19 1.37(3) .
O18 Mo10 1.926(4) .
O18 Mo10 1.926(4) 6_565
O14 Mo9 1.808(9) .
O14 Mo10 2.070(7) .
O12 Mo8 1.690(8) .
O11 Mo8 2.032(9) .
O11 Mo9 2.129(8) .
O8 Mo8 2.108(6) .
Mo8 O28 1.893(8) .
Mo8 O29 2.265(6) .
Mo9 O15 1.690(11) .
Mo9 O16 2.308(8) .
Mo10 O19 1.888(7) .
Mo10 O16 2.318(6) .
N4 C12 1.308(16) .
N4 C11 1.312(14) .
N2 C4 1.315(17) .
N2 C2 1.355(15) .
C1 C6 1.386(13) .
C10 C9 1.365(12) .
C10 C9 1.365(12) 6_565
C6 C7 1.347(14) .
C9 C8 1.379(12) .
C11 C14 1.399(19) .
C4 C5 1.35(2) .
C2 C3 1.35(2) .
C3 C13 1.33(2) .
C5 C13 1.40(2) .
C12 C16 1.38(2) .
C14 C15 1.30(3) .
C15 C16 1.35(3) .
